data_4515839
loop_
_publ_author_name
'Wu, Tz-Yi'
'Dhole, Sandip'
'Selvaraju, Manikandan'
'Sun, Chung-Ming'

_publ_section_title
;
 Regioselective Synthesis of Pyranone-Fused Indazoles via Reductive
 Cyclization and Alkyne Insertion.
;
_journal_issue 3
_journal_name_full 'ACS combinatorial science'
_journal_page_first 156
_journal_page_last 163
_journal_paper_doi 10.1021/acscombsci.7b00170
_journal_volume 20
_journal_year 2018
_chemical_formula_sum 'C21 H20 N2 O2'
_chemical_formula_weight 332.39
_space_group_IT_number 61
_space_group_name_Hall '-P 2ac 2ab'
_space_group_name_H-M_alt 'P b c a'
_symmetry_cell_setting orthorhombic
_symmetry_space_group_name_Hall '-P 2ac 2ab'
_symmetry_space_group_name_H-M 'P b c a'
_atom_sites_solution_hydrogens geom
_atom_sites_solution_primary direct
_atom_sites_solution_secondary difmap
_audit_creation_method SHELXL-97
_cell_angle_alpha 90.00
_cell_angle_beta 90.00
_cell_angle_gamma 90.00
_cell_formula_units_Z 8
_cell_length_a 16.355(4)
_cell_length_b 7.4111(17)
_cell_length_c 27.977(6)
_cell_measurement_reflns_used 1515
_cell_measurement_temperature 100(2)
_cell_measurement_theta_max 26.2494
_cell_measurement_theta_min 2.8834
_cell_volume 3391.1(13)
_computing_cell_refinement 'SAINT V7.68A (Bruker AXS, 2009)'
_computing_data_collection 'APEX2 (Bruker AXS, 2010)'
_computing_data_reduction 'SAINT V7.68A (Bruker AXS, 2009)'
_computing_molecular_graphics 'SHELXTL (Sheldrick, 2008)'
_computing_publication_material SHELXTL
_computing_structure_refinement 'SHELXL-97 (Sheldrick, 2008)'
_computing_structure_solution 'SHELXS-97 (Sheldrick, 2008)'
_diffrn_ambient_temperature 100(2)
_diffrn_detector_area_resol_mean 8.3333
_diffrn_measured_fraction_theta_full 0.992
_diffrn_measured_fraction_theta_max 0.992
_diffrn_measurement_device_type 'Bruker APEX-II CCD'
_diffrn_measurement_method '\f and \w scans'
_diffrn_radiation_monochromator graphite
_diffrn_radiation_source 'fine-focus sealed tube'
_diffrn_radiation_type MoK\a
_diffrn_radiation_wavelength 0.71073
_diffrn_reflns_av_R_equivalents 0.1559
_diffrn_reflns_av_sigmaI/netI 0.1058
_diffrn_reflns_limit_h_max 20
_diffrn_reflns_limit_h_min -20
_diffrn_reflns_limit_k_max 6
_diffrn_reflns_limit_k_min -9
_diffrn_reflns_limit_l_max 34
_diffrn_reflns_limit_l_min -35
_diffrn_reflns_number 24180
_diffrn_reflns_theta_full 26.49
_diffrn_reflns_theta_max 26.49
_diffrn_reflns_theta_min 1.46
_exptl_absorpt_coefficient_mu 0.085
_exptl_absorpt_correction_T_max 0.9486
_exptl_absorpt_correction_T_min 0.7760
_exptl_absorpt_correction_type multi-scan
_exptl_absorpt_process_details 'SADABS V2008/1 (Bruker AXS)'
_exptl_crystal_colour Colorless
_exptl_crystal_density_diffrn 1.302
_exptl_crystal_density_meas ?
_exptl_crystal_density_method 'not measured'
_exptl_crystal_description Columnar
_exptl_crystal_F_000 1408
_exptl_crystal_size_max 0.25
_exptl_crystal_size_mid 0.05
_exptl_crystal_size_min 0.05
_refine_diff_density_max 0.270
_refine_diff_density_min -0.304
_refine_diff_density_rms 0.075
_refine_ls_extinction_method none
_refine_ls_goodness_of_fit_ref 1.012
_refine_ls_hydrogen_treatment constr
_refine_ls_matrix_type full
_refine_ls_number_parameters 229
_refine_ls_number_reflns 3491
_refine_ls_number_restraints 0
_refine_ls_restrained_S_all 1.012
_refine_ls_R_factor_all 0.1475
_refine_ls_R_factor_gt 0.0643
_refine_ls_shift/su_max 0.000
_refine_ls_shift/su_mean 0.000
_refine_ls_structure_factor_coef Fsqd
_refine_ls_weighting_details 'calc w=1/[\s^2^(Fo^2^)+(0.0806P)^2^+0.0000P] where P=(Fo^2^+2Fc^2^)/3'
_refine_ls_weighting_scheme calc
_refine_ls_wR_factor_gt 0.1394
_refine_ls_wR_factor_ref 0.1725
_reflns_number_gt 1857
_reflns_number_total 3491
_reflns_threshold_expression >2sigma(I)
_cod_data_source_file co7b00170_si_003.cif
_cod_data_source_block 120563lt_0m
_cod_depositor_comments
;
The following automatic conversions were performed:

data item '_exptl_crystal_density_meas' value 'not measured' was
changed to '?' -- the value is perceived as not measured.

Automatic conversion script
Id: cif_fix_values 6909 2019-04-08 15:41:33Z antanas 
;
_cod_database_code 4515839

loop_
_symmetry_equiv_pos_as_xyz
'x, y, z'
'-x+1/2, -y, z+1/2'
'x+1/2, -y+1/2, -z'
'-x, y+1/2, -z+1/2'
'-x, -y, -z'
'x-1/2, y, -z-1/2'
'-x-1/2, y-1/2, z'
'x, -y-1/2, z-1/2'

loop_
_atom_site_label
_atom_site_type_symbol
_atom_site_fract_x
_atom_site_fract_y
_atom_site_fract_z
_atom_site_U_iso_or_equiv
_atom_site_adp_type
_atom_site_occupancy
_atom_site_symmetry_multiplicity
_atom_site_calc_flag
_atom_site_refinement_flags
O1 O 0.39889(12) 0.5266(2) 0.38248(6) 0.0252(5) Uani 1 1 d .
O2 O 0.44438(13) 0.4357(3) 0.31271(7) 0.0324(6) Uani 1 1 d .
N1 N 0.08372(15) 0.5378(3) 0.35431(8) 0.0265(6) Uani 1 1 d .
N2 N 0.02846(16) 0.5091(3) 0.31907(8) 0.0282(6) Uani 1 1 d .
C1 C 0.4564(2) 0.7095(4) 0.54497(11) 0.0329(8) Uani 1 1 d .
H1 H 0.4841 0.7379 0.5738 0.040 Uiso 1 1 calc R
C2 C 0.3831(2) 0.6144(4) 0.54606(11) 0.0313(8) Uani 1 1 d .
H2 H 0.3608 0.5782 0.5759 0.038 Uiso 1 1 calc R
C3 C 0.3419(2) 0.5716(4) 0.50418(10) 0.0262(7) Uani 1 1 d .
H3 H 0.2918 0.5068 0.5055 0.031 Uiso 1 1 calc R
C4 C 0.37407(18) 0.6240(4) 0.46017(10) 0.0232(7) Uani 1 1 d .
C5 C 0.33649(18) 0.5710(4) 0.41417(9) 0.0217(7) Uani 1 1 d .
C6 C 0.25721(19) 0.5635(3) 0.40144(9) 0.0207(7) Uani 1 1 d .
C7 C 0.23690(18) 0.4983(3) 0.35376(9) 0.0213(7) Uani 1 1 d .
C8 C 0.15590(18) 0.4864(4) 0.33413(10) 0.0239(7) Uani 1 1 d .
C9 C -0.05625(19) 0.5599(4) 0.32710(11) 0.0321(8) Uani 1 1 d .
H9A H -0.0861 0.5536 0.2963 0.038 Uiso 1 1 calc R
H9B H -0.0580 0.6867 0.3382 0.038 Uiso 1 1 calc R
C10 C -0.10011(19) 0.4409(4) 0.36365(11) 0.0310(8) Uani 1 1 d .
H10 H -0.0703 0.4508 0.3948 0.037 Uiso 1 1 calc R
C11 C -0.0998(2) 0.2435(4) 0.34847(11) 0.0367(8) Uani 1 1 d .
H11A H -0.1283 0.2309 0.3178 0.055 Uiso 1 1 calc R
H11B H -0.1276 0.1708 0.3728 0.055 Uiso 1 1 calc R
H11C H -0.0432 0.2018 0.3450 0.055 Uiso 1 1 calc R
C12 C -0.1871(2) 0.5093(5) 0.37108(13) 0.0436(9) Uani 1 1 d .
H12A H -0.2137 0.4385 0.3963 0.065 Uiso 1 1 calc R
H12B H -0.2180 0.4967 0.3413 0.065 Uiso 1 1 calc R
H12C H -0.1856 0.6366 0.3805 0.065 Uiso 1 1 calc R
C13 C 0.1433(2) 0.4231(4) 0.28622(10) 0.0281(7) Uani 1 1 d .
C14 C 0.0599(2) 0.4418(4) 0.27853(11) 0.0313(8) Uani 1 1 d .
H14 H 0.0308 0.4127 0.2502 0.038 Uiso 1 1 calc R
C15 C 0.2093(2) 0.3646(4) 0.25736(11) 0.0299(8) Uani 1 1 d .
H15 H 0.2001 0.3180 0.2262 0.036 Uiso 1 1 calc R
C16 C 0.2856(2) 0.3769(4) 0.27544(10) 0.0293(8) Uani 1 1 d .
H16 H 0.3307 0.3384 0.2566 0.035 Uiso 1 1 calc R
C17 C 0.30008(19) 0.4476(4) 0.32280(10) 0.0248(7) Uani 1 1 d .
C18 C 0.4884(2) 0.7620(4) 0.50159(11) 0.0321(8) Uani 1 1 d .
H18 H 0.5384 0.8272 0.5005 0.038 Uiso 1 1 calc R
C19 C 0.44770(18) 0.7195(4) 0.45955(11) 0.0266(7) Uani 1 1 d .
H19 H 0.4703 0.7560 0.4298 0.032 Uiso 1 1 calc R
C20 C 0.3844(2) 0.4662(4) 0.33704(10) 0.0257(7) Uani 1 1 d .
C21 C 0.18980(18) 0.6212(4) 0.43526(10) 0.0246(7) Uani 1 1 d .
H21A H 0.2132 0.6928 0.4613 0.037 Uiso 1 1 calc R
H21B H 0.1629 0.5140 0.4485 0.037 Uiso 1 1 calc R
H21C H 0.1496 0.6940 0.4179 0.037 Uiso 1 1 calc R

loop_
_atom_site_aniso_label
_atom_site_aniso_U_11
_atom_site_aniso_U_22
_atom_site_aniso_U_33
_atom_site_aniso_U_23
_atom_site_aniso_U_13
_atom_site_aniso_U_12
O1 0.0231(12) 0.0221(11) 0.0305(11) -0.0025(8) 0.0043(9) 0.0014(9)
O2 0.0340(14) 0.0239(12) 0.0395(12) -0.0021(9) 0.0100(11) 0.0005(10)
N1 0.0250(16) 0.0197(13) 0.0349(14) 0.0044(11) -0.0062(12) -0.0012(11)
N2 0.0272(16) 0.0204(13) 0.0370(15) 0.0046(11) -0.0092(12) -0.0036(12)
C1 0.032(2) 0.0267(17) 0.0402(19) -0.0099(14) -0.0076(16) 0.0077(15)
C2 0.038(2) 0.0246(16) 0.0314(18) 0.0007(13) 0.0013(15) 0.0073(15)
C3 0.0241(19) 0.0171(15) 0.0375(18) 0.0001(13) 0.0016(14) 0.0037(13)
C4 0.0223(18) 0.0143(14) 0.0331(17) -0.0006(12) -0.0011(14) 0.0046(13)
C5 0.0223(19) 0.0127(14) 0.0301(16) 0.0024(11) 0.0023(13) -0.0002(12)
C6 0.0236(18) 0.0106(14) 0.0279(15) 0.0024(11) 0.0009(13) -0.0007(12)
C7 0.0271(18) 0.0088(13) 0.0280(16) 0.0035(11) 0.0012(14) 0.0009(12)
C8 0.0277(19) 0.0136(14) 0.0305(16) 0.0013(12) -0.0002(14) -0.0015(13)
C9 0.028(2) 0.0248(17) 0.0438(19) -0.0013(13) -0.0130(15) -0.0012(15)
C10 0.028(2) 0.0271(17) 0.0376(18) 0.0012(13) -0.0035(15) 0.0013(15)
C11 0.035(2) 0.0252(17) 0.050(2) 0.0081(14) -0.0045(17) -0.0012(15)
C12 0.027(2) 0.037(2) 0.066(3) -0.0092(17) -0.0038(17) 0.0009(17)
C13 0.033(2) 0.0166(15) 0.0347(17) 0.0038(12) -0.0029(15) -0.0057(14)
C14 0.040(2) 0.0223(16) 0.0319(18) 0.0007(13) -0.0055(15) -0.0058(15)
C15 0.036(2) 0.0235(17) 0.0299(18) -0.0018(13) 0.0003(15) -0.0078(15)
C16 0.040(2) 0.0176(16) 0.0307(17) -0.0014(12) 0.0081(15) -0.0046(15)
C17 0.0305(19) 0.0129(14) 0.0309(17) 0.0027(12) 0.0031(14) -0.0016(13)
C18 0.027(2) 0.0244(17) 0.0452(19) -0.0055(14) -0.0045(16) 0.0037(15)
C19 0.0223(18) 0.0201(15) 0.0372(17) -0.0003(13) -0.0008(14) 0.0016(14)
C20 0.034(2) 0.0152(15) 0.0282(17) 0.0015(12) 0.0077(15) 0.0005(14)
C21 0.0233(18) 0.0180(15) 0.0326(17) -0.0012(12) -0.0007(14) 0.0009(13)

loop_
_atom_type_symbol
_atom_type_description
_atom_type_scat_dispersion_real
_atom_type_scat_dispersion_imag
_atom_type_scat_source
C C 0.0033 0.0016 'International Tables Vol C Tables 4.2.6.8 and 6.1.1.4'
H H 0.0000 0.0000 'International Tables Vol C Tables 4.2.6.8 and 6.1.1.4'
N N 0.0061 0.0033 'International Tables Vol C Tables 4.2.6.8 and 6.1.1.4'
O O 0.0106 0.0060 'International Tables Vol C Tables 4.2.6.8 and 6.1.1.4'

loop_
_geom_angle_atom_site_label_1
_geom_angle_atom_site_label_2
_geom_angle_atom_site_label_3
_geom_angle
C20 O1 C5 122.8(2)
N2 N1 C8 103.4(2)
C14 N2 N1 114.7(3)
C14 N2 C9 126.3(3)
N1 N2 C9 118.9(2)
C18 C1 C2 119.3(3)
C18 C1 H1 120.3
C2 C1 H1 120.3
C3 C2 C1 121.0(3)
C3 C2 H2 119.5
C1 C2 H2 119.5
C2 C3 C4 119.9(3)
C2 C3 H3 120.0
C4 C3 H3 120.0
C3 C4 C19 118.5(3)
C3 C4 C5 122.5(3)
C19 C4 C5 118.8(3)
C6 C5 O1 121.9(2)
C6 C5 C4 129.9(3)
O1 C5 C4 108.2(2)
C5 C6 C7 118.4(3)
C5 C6 C21 121.6(3)
C7 C6 C21 120.0(3)
C17 C7 C8 115.3(3)
C17 C7 C6 119.2(3)
C8 C7 C6 125.5(3)
N1 C8 C13 110.7(3)
N1 C8 C7 128.5(3)
C13 C8 C7 120.6(3)
N2 C9 C10 113.6(2)
N2 C9 H9A 108.8
C10 C9 H9A 108.8
N2 C9 H9B 108.8
C10 C9 H9B 108.8
H9A C9 H9B 107.7
C11 C10 C12 111.1(3)
C11 C10 C9 111.5(3)
C12 C10 C9 109.7(3)
C11 C10 H10 108.1
C12 C10 H10 108.1
C9 C10 H10 108.1
C10 C11 H11A 109.5
C10 C11 H11B 109.5
H11A C11 H11B 109.5
C10 C11 H11C 109.5
H11A C11 H11C 109.5
H11B C11 H11C 109.5
C10 C12 H12A 109.5
C10 C12 H12B 109.5
H12A C12 H12B 109.5
C10 C12 H12C 109.5
H12A C12 H12C 109.5
H12B C12 H12C 109.5
C14 C13 C15 133.7(3)
C14 C13 C8 104.7(3)
C15 C13 C8 121.6(3)
N2 C14 C13 106.4(3)
N2 C14 H14 126.8
C13 C14 H14 126.8
C16 C15 C13 118.1(3)
C16 C15 H15 121.0
C13 C15 H15 121.0
C15 C16 C17 121.3(3)
C15 C16 H16 119.4
C17 C16 H16 119.4
C7 C17 C20 120.6(3)
C7 C17 C16 123.0(3)
C20 C17 C16 116.4(3)
C1 C18 C19 120.0(3)
C1 C18 H18 120.0
C19 C18 H18 120.0
C18 C19 C4 121.2(3)
C18 C19 H19 119.4
C4 C19 H19 119.4
O2 C20 O1 116.2(3)
O2 C20 C17 126.8(3)
O1 C20 C17 117.0(3)
C6 C21 H21A 109.5
C6 C21 H21B 109.5
H21A C21 H21B 109.5
C6 C21 H21C 109.5
H21A C21 H21C 109.5
H21B C21 H21C 109.5

loop_
_geom_bond_atom_site_label_1
_geom_bond_atom_site_label_2
_geom_bond_distance
O1 C20 1.369(3)
O1 C5 1.391(3)
O2 C20 1.215(3)
N1 N2 1.354(3)
N1 C8 1.363(4)
N2 C14 1.341(4)
N2 C9 1.453(4)
C1 C18 1.378(4)
C1 C2 1.392(4)
C1 H1 0.9500
C2 C3 1.388(4)
C2 H2 0.9500
C3 C4 1.394(4)
C3 H3 0.9500
C4 C19 1.397(4)
C4 C5 1.479(4)
C5 C6 1.346(4)
C6 C7 1.457(4)
C6 C21 1.514(4)
C7 C17 1.400(4)
C7 C8 1.437(4)
C8 C13 1.435(4)
C9 C10 1.529(4)
C9 H9A 0.9900
C9 H9B 0.9900
C10 C11 1.523(4)
C10 C12 1.525(4)
C10 H10 1.0000
C11 H11A 0.9800
C11 H11B 0.9800
C11 H11C 0.9800
C12 H12A 0.9800
C12 H12B 0.9800
C12 H12C 0.9800
C13 C14 1.388(4)
C13 C15 1.416(4)
C14 H14 0.9500
C15 C16 1.351(4)
C15 H15 0.9500
C16 C17 1.444(4)
C16 H16 0.9500
C17 C20 1.442(4)
C18 C19 1.388(4)
C18 H18 0.9500
C19 H19 0.9500
C21 H21A 0.9800
C21 H21B 0.9800
C21 H21C 0.9800
